data_2016023
loop_
_publ_author_name
'Wagner, Pawe\/l'
'Officer, David L.'
'Kubicki, Maciej'

_publ_section_title
;
 Flip-type disorder in 3-substituted 2,2':5',2''-terthiophenes
;
_journal_coeditor_code DN3048
_journal_issue 7
_journal_name_full 'Acta Crystallographica Section C'
_journal_page_first o400
_journal_page_last o404
_journal_paper_doi 10.1107/S0108270107024699
_journal_volume 63
_journal_year 2007
_chemical_formula_iupac 'C22 H18 O2 S3'
_chemical_formula_moiety 'C22 H18 O2 S3'
_chemical_formula_sum 'C22 H18 O2 S3'
_chemical_formula_weight 410.54
_chemical_name_systematic
;
(<i>E</i>)-3'-[2-(3,4-dimethoxyphenyl)ethenyl]-2,2':5',2''-terthiophene
;
_space_group_IT_number 14
_symmetry_cell_setting monoclinic
_symmetry_space_group_name_Hall '-P 2ybc'
_symmetry_space_group_name_H-M 'P 1 21/c 1'
_atom_sites_solution_hydrogens geom
_atom_sites_solution_primary direct
_atom_sites_solution_secondary difmap
_cell_angle_alpha 90
_cell_angle_beta 91.840(10)
_cell_angle_gamma 90
_cell_formula_units_Z 8
_cell_length_a 18.9340(10)
_cell_length_b 27.268(5)
_cell_length_c 7.5192(7)
_cell_measurement_reflns_used 225
_cell_measurement_temperature 153.0(10)
_cell_measurement_theta_max 22
_cell_measurement_theta_min 4
_cell_volume 3880.1(8)
_computing_cell_refinement XSCANS
_computing_data_collection 'XSCANS (Bruker, 1996)'
_computing_data_reduction XSCANS
_computing_molecular_graphics 'Stereochemical Workstation Operation Manual (Siemens, 1989)'
_computing_publication_material SHELXL97
_computing_structure_refinement 'SHELXL97 (Sheldrick, 1997)'
_computing_structure_solution 'SHELXS97 (Sheldrick, 1997)'
_diffrn_ambient_temperature 153.0(10)
_diffrn_measured_fraction_theta_full 0.998
_diffrn_measured_fraction_theta_max 0.998
_diffrn_measurement_device_type 'Bruker P4 CCD'
_diffrn_measurement_method '\w scans'
_diffrn_radiation_monochromator graphite
_diffrn_radiation_source 'fine-focus sealed tube'
_diffrn_radiation_type MoK\a
_diffrn_radiation_wavelength 0.71073
_diffrn_reflns_av_R_equivalents 0.0348
_diffrn_reflns_av_sigmaI/netI 0.0415
_diffrn_reflns_limit_h_max 22
_diffrn_reflns_limit_h_min -15
_diffrn_reflns_limit_k_max 32
_diffrn_reflns_limit_k_min -24
_diffrn_reflns_limit_l_max 8
_diffrn_reflns_limit_l_min -8
_diffrn_reflns_number 20681
_diffrn_reflns_theta_full 25.00
_diffrn_reflns_theta_max 25.00
_diffrn_reflns_theta_min 1.31
_exptl_absorpt_coefficient_mu 0.397
_exptl_absorpt_correction_type none
_exptl_crystal_colour colourless
_exptl_crystal_density_diffrn 1.406
_exptl_crystal_density_method 'not measured'
_exptl_crystal_description block
_exptl_crystal_F_000 1712
_exptl_crystal_size_max 0.3
_exptl_crystal_size_mid 0.2
_exptl_crystal_size_min 0.1
_refine_diff_density_max 0.423
_refine_diff_density_min -0.518
_refine_ls_extinction_method none
_refine_ls_goodness_of_fit_ref 1.082
_refine_ls_hydrogen_treatment constr
_refine_ls_matrix_type full
_refine_ls_number_parameters 505
_refine_ls_number_reflns 6812
_refine_ls_number_restraints 1
_refine_ls_restrained_S_all 1.082
_refine_ls_R_factor_all 0.0648
_refine_ls_R_factor_gt 0.0442
_refine_ls_shift/su_max 0.001
_refine_ls_shift/su_mean 0.000
_refine_ls_structure_factor_coef Fsqd
_refine_ls_weighting_details 'calc w=1/[\s^2^(Fo^2^)+(0.0283P)^2^+3.3853P] where P=(Fo^2^+2Fc^2^)/3'
_refine_ls_weighting_scheme calc
_refine_ls_wR_factor_gt 0.0892
_refine_ls_wR_factor_ref 0.0960
_reflns_number_gt 5330
_reflns_number_total 6812
_reflns_threshold_expression I>2\s(I)
_cod_data_source_file dn3048.cif
_cod_data_source_block III
_cod_original_cell_volume 3880.4(8)
_cod_original_sg_symbol_H-M 'P 21/c'
_cod_database_code 2016023
_cod_database_fobs_code 2016023

loop_
_symmetry_equiv_pos_as_xyz
'x, y, z'
'-x, y+1/2, -z+1/2'
'-x, -y, -z'
'x, -y-1/2, z-1/2'

loop_
_atom_site_type_symbol
_atom_site_label
_atom_site_fract_x
_atom_site_fract_y
_atom_site_fract_z
_atom_site_U_iso_or_equiv
_atom_site_adp_type
_atom_site_calc_flag
_atom_site_refinement_flags
_atom_site_occupancy
_atom_site_disorder_assembly
_atom_site_disorder_group
S S1A 0.28630(3) 0.91992(2) 0.09808(9) 0.02253(15) Uani d . 1 . .
C C2A 0.28352(13) 0.85639(8) 0.1101(3) 0.0191(5) Uani d . 1 A .
C C3A 0.22060(12) 0.83824(8) 0.0398(3) 0.0185(5) Uani d . 1 . .
C C4A 0.17557(13) 0.87673(9) -0.0258(3) 0.0206(5) Uani d . 1 . .
H H4A 0.1300 0.8709 -0.0779 0.025 Uiso d R 1 . .
C C5A 0.20360(12) 0.92255(9) -0.0070(3) 0.0197(5) Uani d . 1 . .
C C6A 0.34504(13) 0.83088(9) 0.1863(3) 0.0230(6) Uani d . 1 . .
S S7A 0.34118(6) 0.77993(9) 0.3148(4) 0.0240(4) Uani d P 0.661(3) A 1
C C7A 0.3496(4) 0.7862(8) 0.304(3) 0.0240(4) Uani d PD 0.339(3) A 2
H H7A 0.3081 0.7695 0.3380 0.029 Uiso d PR 0.339(3) A 2
C C8A 0.42605(19) 0.77636(11) 0.3491(4) 0.0438(8) Uani d D 1 . .
H H8A 0.4475 0.7513 0.4201 0.053 Uiso d R 1 A .
C C9A 0.46359(16) 0.81107(12) 0.2706(4) 0.0438(8) Uani d . 1 A .
H H9A 0.5136 0.8139 0.2783 0.053 Uiso d R 1 . .
C C10A 0.4142(8) 0.8459(8) 0.165(3) 0.0285(10) Uani d P 0.661(3) A 1
H H10A 0.4288 0.8733 0.0975 0.034 Uiso d PR 0.661(3) A 1
S S10A 0.4272(3) 0.8493(3) 0.1671(13) 0.0285(10) Uani d P 0.339(3) A 2
C C11A 0.17358(13) 0.96931(9) -0.0639(3) 0.0220(5) Uani d . 1 . .
S S12A 0.08313(3) 0.97675(2) -0.08965(9) 0.02874(17) Uani d . 1 . .
C C13A 0.09188(15) 1.03525(9) -0.1679(4) 0.0308(6) Uani d . 1 . .
H H13A 0.0534 1.0556 -0.2044 0.037 Uiso d R 1 . .
C C14A 0.16063(15) 1.04889(9) -0.1715(4) 0.0304(6) Uani d . 1 . .
H H14A 0.1754 1.0803 -0.2105 0.036 Uiso d R 1 . .
C C15A 0.20844(14) 1.01197(9) -0.1115(3) 0.0248(6) Uani d . 1 . .
H H15A 0.2583 1.0159 -0.1048 0.030 Uiso d R 1 . .
C C16A 0.20430(13) 0.78619(8) 0.0246(3) 0.0198(5) Uani d . 1 . .
H H16A 0.2383 0.7638 0.0725 0.024 Uiso d R 1 . .
C C17A 0.14547(13) 0.76716(9) -0.0505(3) 0.0204(5) Uani d . 1 . .
H H17A 0.1116 0.7898 -0.0974 0.024 Uiso d R 1 . .
C C18A 0.12814(12) 0.71525(8) -0.0679(3) 0.0190(5) Uani d . 1 . .
C C19A 0.16881(13) 0.67779(8) 0.0091(3) 0.0212(5) Uani d . 1 . .
H H19A 0.2088 0.6859 0.0830 0.025 Uiso d R 1 . .
C C20A 0.15182(13) 0.62887(9) -0.0209(3) 0.0226(5) Uani d . 1 . .
H H20A 0.1802 0.6039 0.0328 0.027 Uiso d R 1 . .
C C21A 0.09410(13) 0.61620(9) -0.1276(3) 0.0219(5) Uani d . 1 . .
C C22A 0.05117(13) 0.65351(9) -0.2033(3) 0.0216(5) Uani d . 1 . .
C C23A 0.06861(12) 0.70193(9) -0.1728(3) 0.0201(5) Uani d . 1 . .
H H23A 0.0395 0.7269 -0.2239 0.024 Uiso d R 1 . .
O O24A 0.07240(9) 0.56931(6) -0.1656(2) 0.0279(4) Uani d . 1 . .
C C25A 0.11643(16) 0.53063(9) -0.0962(4) 0.0338(7) Uani d . 1 . .
H H25A 0.1635 0.5332 -0.1460 0.044 Uiso calc R 1 . .
H H25B 0.0955 0.4989 -0.1289 0.044 Uiso calc R 1 . .
H H25C 0.1204 0.5333 0.0337 0.044 Uiso calc R 1 . .
O O26A -0.00586(9) 0.63788(6) -0.3042(2) 0.0280(4) Uani d . 1 . .
C C27A -0.05379(14) 0.67501(9) -0.3690(4) 0.0310(6) Uani d . 1 . .
H H27A -0.0713 0.6938 -0.2685 0.040 Uiso calc R 1 . .
H H27B -0.0937 0.6595 -0.4335 0.040 Uiso calc R 1 . .
H H27C -0.0292 0.6970 -0.4494 0.040 Uiso calc R 1 . .
S S1B 0.21362(3) 0.25140(2) 0.39267(8) 0.02319(15) Uani d . 1 . .
C C2B 0.21276(13) 0.18793(9) 0.4027(3) 0.0222(5) Uani d . 1 B .
C C3B 0.27634(13) 0.16973(9) 0.4696(3) 0.0231(6) Uani d . 1 . .
C C4B 0.32491(13) 0.20817(9) 0.5123(3) 0.0242(6) Uani d . 1 . .
H H4B 0.3713 0.2023 0.5595 0.029 Uiso d R 1 . .
C C5B 0.29910(13) 0.25411(9) 0.4799(3) 0.0234(6) Uani d . 1 . .
C C6B 0.14931(13) 0.16138(9) 0.3463(3) 0.0243(6) Uani d . 1 . .
S S7B 0.06742(6) 0.18387(7) 0.3868(3) 0.0276(4) Uani d P 0.756(4) B 1
C C7B 0.0835(11) 0.1796(10) 0.377(4) 0.0276(4) Uani d P 0.244(4) B 2
H H7B 0.0719 0.2103 0.4282 0.033 Uiso d PR 0.244(4) B 2
C C8B 0.02610(15) 0.13599(13) 0.2999(4) 0.0415(8) Uani d . 1 . .
H H8B -0.0239 0.1330 0.2942 0.050 Uiso d R 1 B .
C C9B 0.06935(17) 0.10164(11) 0.2378(4) 0.0388(7) Uani d . 1 B .
H H9B 0.0544 0.0715 0.1860 0.047 Uiso d R 1 . .
C C10B 0.1422(12) 0.1167(5) 0.261(3) 0.0319(16) Uani d P 0.756(4) B 1
H H10B 0.1811 0.0980 0.2212 0.038 Uiso d PR 0.756(4) B 1
S S10B 0.1473(9) 0.1069(4) 0.260(2) 0.0319(16) Uani d P 0.244(4) B 2
C C11B 0.33365(13) 0.30106(9) 0.5082(3) 0.0245(6) Uani d . 1 . .
S S12B 0.41497(4) 0.30558(3) 0.61577(12) 0.0395(2) Uani d . 1 . .
C C13B 0.41699(16) 0.36791(10) 0.5926(4) 0.0349(7) Uani d . 1 . .
H H13B 0.4547 0.3882 0.6346 0.042 Uiso d R 1 . .
C C14B 0.35897(19) 0.38429(11) 0.5081(4) 0.0466(8) Uani d . 1 . .
H H14B 0.3507 0.4180 0.4835 0.056 Uiso d R 1 . .
C C15B 0.31071(17) 0.34682(10) 0.4587(4) 0.0413(8) Uani d . 1 . .
H H15B 0.2669 0.3528 0.3971 0.050 Uiso d R 1 . .
C C16B 0.29040(13) 0.11766(9) 0.5005(3) 0.0255(6) Uani d . 1 . .
H H16B 0.2511 0.0960 0.4936 0.031 Uiso d R 1 . .
C C17B 0.35387(13) 0.09794(9) 0.5377(3) 0.0258(6) Uani d . 1 . .
H H17B 0.3933 0.1195 0.5379 0.031 Uiso d R 1 . .
C C18B 0.36834(13) 0.04634(9) 0.5782(3) 0.0237(6) Uani d . 1 . .
C C19B 0.31966(13) 0.00891(9) 0.5437(3) 0.0259(6) Uani d . 1 . .
H H19B 0.2755 0.0164 0.4866 0.031 Uiso d R 1 . .
C C20B 0.33508(13) -0.03934(9) 0.5922(3) 0.0255(6) Uani d . 1 . .
H H20B 0.3013 -0.0645 0.5680 0.031 Uiso d R 1 . .
C C21B 0.39905(13) -0.05093(9) 0.6750(3) 0.0225(5) Uani d . 1 . .
C C22B 0.44934(13) -0.01366(9) 0.7072(3) 0.0217(5) Uani d . 1 . .
C C23B 0.43372(13) 0.03401(9) 0.6588(3) 0.0227(6) Uani d . 1 . .
H H23B 0.4679 0.0590 0.6805 0.027 Uiso d R 1 . .
O O24B 0.41955(9) -0.09682(6) 0.7302(2) 0.0273(4) Uani d . 1 . .
C C25B 0.37237(15) -0.13618(9) 0.6848(4) 0.0306(6) Uani d . 1 . .
H H25D 0.3274 -0.1312 0.7432 0.040 Uiso calc R 1 . .
H H25E 0.3933 -0.1673 0.7245 0.040 Uiso calc R 1 . .
H H25F 0.3640 -0.1370 0.5555 0.040 Uiso calc R 1 . .
O O26B 0.51138(9) -0.02879(6) 0.7876(2) 0.0255(4) Uani d . 1 . .
C C27B 0.56452(13) 0.00813(9) 0.8179(4) 0.0272(6) Uani d . 1 . .
H H27D 0.5761 0.0233 0.7043 0.035 Uiso calc R 1 . .
H H27E 0.6070 -0.0070 0.8717 0.035 Uiso calc R 1 . .
H H27F 0.5467 0.0332 0.8983 0.035 Uiso calc R 1 . .

loop_
_atom_site_aniso_label
_atom_site_aniso_U_11
_atom_site_aniso_U_22
_atom_site_aniso_U_33
_atom_site_aniso_U_12
_atom_site_aniso_U_13
_atom_site_aniso_U_23
S1A 0.0194(3) 0.0160(3) 0.0317(4) -0.0011(2) -0.0062(3) -0.0016(3)
C2A 0.0195(13) 0.0154(12) 0.0222(13) -0.0007(10) -0.0016(10) -0.0020(10)
C3A 0.0175(12) 0.0189(12) 0.0191(13) -0.0006(10) -0.0013(10) -0.0016(10)
C4A 0.0168(12) 0.0211(13) 0.0237(13) -0.0017(10) -0.0026(10) -0.0024(10)
C5A 0.0161(12) 0.0221(13) 0.0206(13) -0.0006(10) -0.0022(10) -0.0032(10)
C6A 0.0248(14) 0.0185(13) 0.0252(14) 0.0024(10) -0.0064(11) -0.0046(10)
S7A 0.0215(6) 0.0198(9) 0.0304(7) -0.0022(5) -0.0023(6) 0.0005(6)
C7A 0.0215(6) 0.0198(9) 0.0304(7) -0.0022(5) -0.0023(6) 0.0005(6)
C8A 0.069(2) 0.0281(16) 0.0335(17) 0.0258(16) -0.0159(16) -0.0045(13)
C9A 0.0215(15) 0.057(2) 0.052(2) 0.0081(14) -0.0093(14) -0.0186(17)
C10A 0.013(3) 0.0260(15) 0.0453(10) -0.0017(18) -0.0074(19) 0.0026(9)
S10A 0.013(3) 0.0260(15) 0.0453(10) -0.0017(18) -0.0074(19) 0.0026(9)
C11A 0.0209(13) 0.0194(13) 0.0255(14) 0.0023(10) -0.0007(11) -0.0014(10)
S12A 0.0219(3) 0.0245(4) 0.0395(4) 0.0034(3) -0.0034(3) 0.0047(3)
C13A 0.0368(16) 0.0239(14) 0.0313(15) 0.0113(12) -0.0042(12) 0.0028(12)
C14A 0.0377(16) 0.0186(13) 0.0349(16) 0.0013(12) 0.0036(13) -0.0015(11)
C15A 0.0231(13) 0.0204(13) 0.0307(15) 0.0018(11) -0.0004(11) -0.0024(11)
C16A 0.0200(13) 0.0167(12) 0.0227(13) 0.0023(10) -0.0007(10) -0.0008(10)
C17A 0.0205(13) 0.0197(13) 0.0208(13) 0.0021(10) -0.0011(10) -0.0006(10)
C18A 0.0183(12) 0.0197(12) 0.0190(13) -0.0019(10) 0.0004(10) -0.0019(10)
C19A 0.0192(13) 0.0207(13) 0.0236(13) -0.0009(10) -0.0023(10) -0.0007(10)
C20A 0.0233(13) 0.0218(13) 0.0226(13) 0.0036(11) 0.0002(10) 0.0016(10)
C21A 0.0251(14) 0.0161(13) 0.0244(14) -0.0007(10) 0.0004(11) -0.0014(10)
C22A 0.0217(13) 0.0227(13) 0.0201(13) -0.0026(10) -0.0029(10) -0.0044(10)
C23A 0.0183(12) 0.0184(13) 0.0234(13) 0.0015(10) -0.0005(10) 0.0015(10)
O24A 0.0310(10) 0.0151(9) 0.0372(11) -0.0006(7) -0.0071(8) -0.0012(8)
C25A 0.0473(18) 0.0176(14) 0.0357(16) 0.0042(12) -0.0081(14) 0.0011(12)
O26A 0.0278(10) 0.0179(9) 0.0373(11) -0.0002(7) -0.0150(8) -0.0029(8)
C27A 0.0322(15) 0.0241(14) 0.0357(16) 0.0013(12) -0.0143(12) -0.0030(12)
S1B 0.0214(3) 0.0209(3) 0.0271(3) 0.0022(3) -0.0028(3) 0.0026(3)
C2B 0.0211(13) 0.0211(13) 0.0242(13) 0.0002(10) -0.0004(10) 0.0037(10)
C3B 0.0209(13) 0.0228(13) 0.0255(14) 0.0013(10) 0.0002(11) 0.0043(11)
C4B 0.0185(13) 0.0235(14) 0.0303(15) -0.0003(10) -0.0028(11) 0.0028(11)
C5B 0.0205(13) 0.0242(14) 0.0254(13) -0.0005(10) 0.0014(10) 0.0020(11)
C6B 0.0215(13) 0.0248(14) 0.0262(14) -0.0006(11) -0.0047(11) 0.0078(11)
S7B 0.0155(8) 0.0350(7) 0.0321(6) 0.0014(6) -0.0002(6) -0.0036(4)
C7B 0.0155(8) 0.0350(7) 0.0321(6) 0.0014(6) -0.0002(6) -0.0036(4)
C8B 0.0218(15) 0.074(2) 0.0285(16) -0.0110(15) -0.0033(12) 0.0074(15)
C9B 0.0490(19) 0.0322(16) 0.0344(17) -0.0163(14) -0.0116(14) 0.0054(13)
C10B 0.030(2) 0.023(4) 0.0422(11) 0.006(3) -0.0090(12) -0.005(3)
S10B 0.030(2) 0.023(4) 0.0422(11) 0.006(3) -0.0090(12) -0.005(3)
C11B 0.0238(14) 0.0248(14) 0.0249(14) -0.0014(11) -0.0001(11) 0.0007(11)
S12B 0.0216(4) 0.0269(4) 0.0696(6) -0.0023(3) -0.0036(4) -0.0018(4)
C13B 0.0383(17) 0.0255(15) 0.0413(17) -0.0097(13) 0.0058(14) -0.0061(13)
C14B 0.064(2) 0.0207(15) 0.053(2) -0.0072(15) -0.0186(17) 0.0028(14)
C15B 0.0493(19) 0.0225(15) 0.0505(19) -0.0013(13) -0.0241(15) 0.0029(13)
C16B 0.0221(14) 0.0202(13) 0.0342(15) -0.0022(11) -0.0010(11) 0.0027(11)
C17B 0.0225(14) 0.0202(13) 0.0346(15) -0.0011(11) -0.0033(11) 0.0028(11)
C18B 0.0197(13) 0.0227(13) 0.0286(14) 0.0012(11) -0.0008(11) 0.0002(11)
C19B 0.0173(13) 0.0271(15) 0.0330(15) 0.0007(11) -0.0034(11) 0.0006(11)
C20B 0.0244(14) 0.0216(13) 0.0305(15) -0.0044(11) -0.0001(11) -0.0007(11)
C21B 0.0259(14) 0.0168(13) 0.0249(13) 0.0000(10) 0.0013(11) 0.0007(10)
C22B 0.0209(13) 0.0226(13) 0.0215(13) 0.0018(11) -0.0001(10) 0.0010(10)
C23B 0.0191(13) 0.0186(13) 0.0305(14) -0.0019(10) 0.0004(11) -0.0012(10)
O24B 0.0306(10) 0.0142(9) 0.0369(11) -0.0022(7) -0.0040(8) 0.0031(8)
C25B 0.0409(17) 0.0169(13) 0.0335(15) -0.0062(12) -0.0053(13) -0.0007(11)
O26B 0.0215(9) 0.0192(9) 0.0352(11) -0.0014(7) -0.0063(8) 0.0041(8)
C27B 0.0212(14) 0.0226(14) 0.0374(16) -0.0039(11) -0.0056(12) 0.0044(11)

loop_
_atom_type_symbol
_atom_type_description
_atom_type_scat_dispersion_real
_atom_type_scat_dispersion_imag
_atom_type_scat_source
C C 0.0033 0.0016 'International Tables Vol C Tables 4.2.6.8 and 6.1.1.4'
H H 0.0000 0.0000 'International Tables Vol C Tables 4.2.6.8 and 6.1.1.4'
O O 0.0106 0.0060 'International Tables Vol C Tables 4.2.6.8 and 6.1.1.4'
S S 0.1246 0.1234 'International Tables Vol C Tables 4.2.6.8 and 6.1.1.4'

loop_
_geom_angle_atom_site_label_1
_geom_angle_atom_site_label_2
_geom_angle_atom_site_label_3
_geom_angle
C5A S1A C2A 92.10(11)
C3A C2A C6A 130.4(2)
C3A C2A S1A 111.44(18)
C6A C2A S1A 118.12(18)
C2A C3A C4A 111.5(2)
C2A C3A C16A 123.9(2)
C4A C3A C16A 124.5(2)
C5A C4A C3A 114.3(2)
C5A C4A H4A 122.9
C3A C4A H4A 122.9
C4A C5A C11A 128.7(2)
C4A C5A S1A 110.64(18)
C11A C5A S1A 120.62(18)
C10A C6A C2A 124.1(10)
C2A C6A C7A 130.3(4)
C2A C6A S10A 124.5(4)
C7A C6A S10A 105.1(5)
C10A C6A S7A 111.4(10)
C2A C6A S7A 124.50(19)
C8A S7A C6A 94.55(16)
C8A C7A C6A 108.4(11)
C8A C7A H7A 130.8
C6A C7A H7A 120.9
C9A C8A C7A 107.3(9)
C9A C8A S7A 115.2(2)
C9A C8A H8A 122.3
C7A C8A H8A 130.5
S7A C8A H8A 122.5
C8A C9A S10A 119.6(3)
C8A C9A C10A 110.1(7)
C8A C9A H9A 125.1
S10A C9A H9A 115.3
C10A C9A H9A 124.9
C6A C10A C9A 108.7(14)
C6A C10A H10A 125.8
C9A C10A H10A 125.5
C9A S10A C6A 99.6(5)
C15A C11A C5A 128.7(2)
C15A C11A S12A 110.46(18)
C5A C11A S12A 120.80(18)
C13A S12A C11A 92.38(13)
C14A C13A S12A 111.5(2)
C14A C13A H13A 124.3
S12A C13A H13A 124.2
C13A C14A C15A 113.8(2)
C13A C14A H14A 123.1
C15A C14A H14A 123.1
C11A C15A C14A 111.9(2)
C11A C15A H15A 124.0
C14A C15A H15A 124.1
C17A C16A C3A 125.6(2)
C17A C16A H16A 117.1
C3A C16A H16A 117.2
C16A C17A C18A 126.6(2)
C16A C17A H17A 116.7
C18A C17A H17A 116.7
C19A C18A C23A 117.8(2)
C19A C18A C17A 123.7(2)
C23A C18A C17A 118.5(2)
C20A C19A C18A 121.0(2)
C20A C19A H19A 119.5
C18A C19A H19A 119.5
C21A C20A C19A 120.7(2)
C21A C20A H20A 119.7
C19A C20A H20A 119.7
O24A C21A C20A 125.6(2)
O24A C21A C22A 115.1(2)
C20A C21A C22A 119.3(2)
O26A C22A C23A 124.9(2)
O26A C22A C21A 115.7(2)
C23A C22A C21A 119.5(2)
C22A C23A C18A 121.7(2)
C22A C23A H23A 119.1
C18A C23A H23A 119.1
C21A O24A C25A 116.4(2)
O24A C25A H25A 109.5
O24A C25A H25B 109.5
H25A C25A H25B 109.5
O24A C25A H25C 109.5
H25A C25A H25C 109.5
H25B C25A H25C 109.5
C22A O26A C27A 116.62(19)
O26A C27A H27A 109.5
O26A C27A H27B 109.5
H27A C27A H27B 109.5
O26A C27A H27C 109.5
H27A C27A H27C 109.5
H27B C27A H27C 109.5
C5B S1B C2B 92.07(12)
C3B C2B C6B 129.0(2)
C3B C2B S1B 111.44(19)
C6B C2B S1B 119.56(18)
C2B C3B C4B 111.5(2)
C2B C3B C16B 124.0(2)
C4B C3B C16B 124.5(2)
C5B C4B C3B 114.3(2)
C5B C4B H4B 122.9
C3B C4B H4B 122.9
C4B C5B C11B 128.9(2)
C4B C5B S1B 110.75(19)
C11B C5B S1B 120.38(19)
C7B C6B C2B 121.3(12)
C10B C6B C2B 129.9(9)
C7B C6B S10B 113.0(14)
C2B C6B S10B 125.5(6)
C10B C6B S7B 109.0(9)
C2B C6B S7B 121.1(2)
C8B S7B C6B 93.85(16)
C6B C7B C8B 105.4(16)
C6B C7B H7B 127.7
C8B C7B H7B 126.9
C9B C8B S7B 113.9(2)
C9B C8B C7B 102.5(7)
C9B C8B H8B 123.0
S7B C8B H8B 123.1
C7B C8B H8B 134.5
C8B C9B C10B 110.7(7)
C8B C9B S10B 120.6(5)
C8B C9B H9B 124.9
C10B C9B H9B 124.4
S10B C9B H9B 114.3
C6B C10B C9B 112.5(14)
C6B C10B H10B 123.5
C9B C10B H10B 124.0
C9B S10B C6B 98.3(8)
C15B C11B C5B 128.9(2)
C15B C11B S12B 109.5(2)
C5B C11B S12B 121.65(19)
C13B S12B C11B 92.64(14)
C14B C13B S12B 111.2(2)
C14B C13B H13B 124.4
S12B C13B H13B 124.4
C13B C14B C15B 113.6(3)
C13B C14B H14B 123.2
C15B C14B H14B 123.2
C11B C15B C14B 113.0(3)
C11B C15B H15B 123.5
C14B C15B H15B 123.5
C17B C16B C3B 125.6(2)
C17B C16B H16B 117.2
C3B C16B H16B 117.2
C16B C17B C18B 126.2(2)
C16B C17B H17B 116.9
C18B C17B H17B 116.9
C19B C18B C23B 118.3(2)
C19B C18B C17B 123.2(2)
C23B C18B C17B 118.5(2)
C18B C19B C20B 120.7(2)
C18B C19B H19B 119.6
C20B C19B H19B 119.7
C21B C20B C19B 120.5(2)
C21B C20B H20B 119.7
C19B C20B H20B 119.8
O24B C21B C20B 125.5(2)
O24B C21B C22B 115.1(2)
C20B C21B C22B 119.4(2)
O26B C22B C23B 125.1(2)
O26B C22B C21B 115.1(2)
C23B C22B C21B 119.8(2)
C22B C23B C18B 121.3(2)
C22B C23B H23B 119.4
C18B C23B H23B 119.3
C21B O24B C25B 116.4(2)
O24B C25B H25D 109.5
O24B C25B H25E 109.5
H25D C25B H25E 109.5
O24B C25B H25F 109.5
H25D C25B H25F 109.5
H25E C25B H25F 109.5
C22B O26B C27B 116.49(18)
O26B C27B H27D 109.5
O26B C27B H27E 109.5
H27D C27B H27E 109.5
O26B C27B H27F 109.5
H27D C27B H27F 109.5
H27E C27B H27F 109.5

loop_
_geom_bond_atom_site_label_1
_geom_bond_atom_site_label_2
_geom_bond_distance
S1A C5A 1.733(2)
S1A C2A 1.736(2)
C2A C3A 1.380(3)
C2A C6A 1.458(3)
C3A C4A 1.430(3)
C3A C16A 1.456(3)
C4A C5A 1.363(3)
C4A H4A 0.9499
C5A C11A 1.455(3)
C6A C10A 1.386(15)
C6A C7A 1.51(2)
C6A S10A 1.645(6)
C6A S7A 1.695(3)
S7A C8A 1.622(4)
C7A C8A 1.5001(10)
C7A H7A 0.9501
C8A C9A 1.333(5)
C8A H8A 0.9499
C9A S10A 1.459(11)
C9A C10A 1.53(2)
C9A H9A 0.9501
C10A H10A 0.9499
C11A C15A 1.390(3)
C11A S12A 1.729(2)
S12A C13A 1.710(3)
C13A C14A 1.355(4)
C13A H13A 0.9498
C14A C15A 1.418(4)
C14A H14A 0.9501
C15A H15A 0.9500
C16A C17A 1.338(3)
C16A H16A 0.9499
C17A C18A 1.458(3)
C17A H17A 0.9500
C18A C19A 1.394(3)
C18A C23A 1.403(3)
C19A C20A 1.389(3)
C19A H19A 0.9500
C20A C21A 1.379(3)
C20A H20A 0.9499
C21A O24A 1.371(3)
C21A C22A 1.411(3)
C22A O26A 1.368(3)
C22A C23A 1.378(3)
C23A H23A 0.9499
O24A C25A 1.432(3)
C25A H25A 0.9800
C25A H25B 0.9800
C25A H25C 0.9800
O26A C27A 1.435(3)
C27A H27A 0.9800
C27A H27B 0.9800
C27A H27C 0.9800
S1B C5B 1.728(3)
S1B C2B 1.732(2)
C2B C3B 1.382(3)
C2B C6B 1.454(3)
C3B C4B 1.424(3)
C3B C16B 1.462(3)
C4B C5B 1.364(3)
C4B H4B 0.9500
C5B C11B 1.450(3)
C6B C7B 1.37(2)
C6B C10B 1.384(16)
C6B S10B 1.621(13)
C6B S7B 1.704(3)
S7B C8B 1.646(4)
C7B C8B 1.70(3)
C7B H7B 0.9500
C8B C9B 1.338(4)
C8B H8B 0.9501
C9B C10B 1.44(2)
C9B S10B 1.488(17)
C9B H9B 0.9499
C10B H10B 0.9498
C11B C15B 1.369(4)
C11B S12B 1.721(3)
S12B C13B 1.709(3)
C13B C14B 1.329(4)
C13B H13B 0.9499
C14B C15B 1.413(4)
C14B H14B 0.9498
C15B H15B 0.9500
C16B C17B 1.338(4)
C16B H16B 0.9500
C17B C18B 1.464(3)
C17B H17B 0.9499
C18B C19B 1.394(3)
C18B C23B 1.402(3)
C19B C20B 1.394(3)
C19B H19B 0.9501
C20B C21B 1.381(4)
C20B H20B 0.9500
C21B O24B 1.371(3)
C21B C22B 1.408(3)
C22B O26B 1.367(3)
C22B C23B 1.379(3)
C23B H23B 0.9501
O24B C25B 1.431(3)
C25B H25D 0.9800
C25B H25E 0.9800
C25B H25F 0.9800
O26B C27B 1.436(3)
C27B H27D 0.9800
C27B H27E 0.9800
C27B H27F 0.9800

loop_
_geom_torsion_atom_site_label_1
_geom_torsion_atom_site_label_2
_geom_torsion_atom_site_label_3
_geom_torsion_atom_site_label_4
_geom_torsion
C5A S1A C2A C3A -1.42(19)
C5A S1A C2A C6A 177.7(2)
C6A C2A C3A C4A -178.1(2)
S1A C2A C3A C4A 0.8(3)
C6A C2A C3A C16A -1.6(4)
S1A C2A C3A C16A 177.28(19)
C2A C3A C4A C5A 0.4(3)
C16A C3A C4A C5A -176.0(2)
C3A C4A C5A C11A 177.7(2)
C3A C4A C5A S1A -1.5(3)
C2A S1A C5A C4A 1.65(19)
C2A S1A C5A C11A -177.7(2)
C3A C2A C6A C10A 143.4(10)
S1A C2A C6A C10A -35.4(10)
C3A C2A C6A C7A -38.8(14)
S1A C2A C6A C7A 142.3(14)
C3A C2A C6A S10A 145.3(5)
S1A C2A C6A S10A -33.6(5)
C3A C2A C6A S7A -37.8(4)
S1A C2A C6A S7A 143.3(2)
C10A C6A S7A C8A 0.9(9)
C2A C6A S7A C8A -177.9(2)
C2A C6A C7A C8A -178.1(6)
S10A C6A C7A C8A -1.5(18)
C6A C7A C8A C9A 0.5(18)
C6A S7A C8A C9A -0.4(3)
C7A C8A C9A S10A 1.0(12)
S7A C8A C9A C10A -0.2(8)
C2A C6A C10A C9A 177.8(5)
S7A C6A C10A C9A -1.1(14)
C8A C9A C10A C6A 0.8(14)
C8A C9A S10A C6A -1.9(7)
C2A C6A S10A C9A 178.7(3)
C7A C6A S10A C9A 1.9(12)
C4A C5A C11A C15A -151.6(3)
S1A C5A C11A C15A 27.6(4)
C4A C5A C11A S12A 25.4(4)
S1A C5A C11A S12A -155.48(14)
C15A C11A S12A C13A 1.4(2)
C5A C11A S12A C13A -176.1(2)
C11A S12A C13A C14A -1.0(2)
S12A C13A C14A C15A 0.4(3)
C5A C11A C15A C14A 175.8(2)
S12A C11A C15A C14A -1.4(3)
C13A C14A C15A C11A 0.7(3)
C2A C3A C16A C17A -176.5(2)
C4A C3A C16A C17A -0.5(4)
C3A C16A C17A C18A 179.7(2)
C16A C17A C18A C19A 6.6(4)
C16A C17A C18A C23A -171.1(2)
C23A C18A C19A C20A 1.6(3)
C17A C18A C19A C20A -176.2(2)
C18A C19A C20A C21A -0.1(4)
C19A C20A C21A O24A -179.8(2)
C19A C20A C21A C22A -1.5(4)
O24A C21A C22A O26A -0.2(3)
C20A C21A C22A O26A -178.6(2)
O24A C21A C22A C23A -180.0(2)
C20A C21A C22A C23A 1.6(4)
O26A C22A C23A C18A -179.8(2)
C21A C22A C23A C18A -0.1(4)
C19A C18A C23A C22A -1.5(4)
C17A C18A C23A C22A 176.4(2)
C20A C21A O24A C25A -3.9(4)
C22A C21A O24A C25A 177.7(2)
C23A C22A O26A C27A -5.7(4)
C21A C22A O26A C27A 174.5(2)
C5B S1B C2B C3B -0.5(2)
C5B S1B C2B C6B 178.7(2)
C6B C2B C3B C4B -178.9(2)
S1B C2B C3B C4B 0.2(3)
C6B C2B C3B C16B -1.7(4)
S1B C2B C3B C16B 177.4(2)
C2B C3B C4B C5B 0.3(3)
C16B C3B C4B C5B -176.8(2)
C3B C4B C5B C11B 179.7(2)
C3B C4B C5B S1B -0.7(3)
C2B S1B C5B C4B 0.6(2)
C2B S1B C5B C11B -179.7(2)
C3B C2B C6B C7B 143.1(14)
S1B C2B C6B C7B -35.9(14)
C3B C2B C6B C10B -36.3(11)
S1B C2B C6B C10B 144.7(10)
C3B C2B C6B S10B -31.2(8)
S1B C2B C6B S10B 149.8(7)
C3B C2B C6B S7B 142.3(2)
C10B C6B S7B C8B 1.4(9)
C2B C6B S7B C8B -177.5(2)
C2B C6B C7B C8B -177.1(6)
S10B C6B C7B C8B -2.1(19)
C6B S7B C8B C9B 0.0(3)
C6B C7B C8B C9B -1.1(17)
S7B C8B C9B C10B -1.3(9)
C7B C8B C9B S10B 4.4(12)
C2B C6B C10B C9B 176.4(5)
S7B C6B C10B C9B -2.3(14)
C8B C9B C10B C6B 2.4(15)
C8B C9B S10B C6B -5.4(10)
C7B C6B S10B C9B 4.2(16)
C2B C6B S10B C9B 178.9(4)
C4B C5B C11B C15B 172.4(3)
S1B C5B C11B C15B -7.2(4)
C4B C5B C11B S12B -7.3(4)
S1B C5B C11B S12B 173.13(14)
C15B C11B S12B C13B -0.1(2)
C5B C11B S12B C13B 179.6(2)
C11B S12B C13B C14B 0.1(3)
S12B C13B C14B C15B -0.1(4)
C5B C11B C15B C14B -179.6(3)
S12B C11B C15B C14B 0.1(4)
C13B C14B C15B C11B 0.0(4)
C2B C3B C16B C17B 168.7(3)
C4B C3B C16B C17B -14.5(4)
C3B C16B C17B C18B 176.6(2)
C16B C17B C18B C19B 15.2(4)
C16B C17B C18B C23B -163.4(3)
C23B C18B C19B C20B 1.5(4)
C17B C18B C19B C20B -177.1(2)
C18B C19B C20B C21B -0.2(4)
C19B C20B C21B O24B 179.3(2)
C19B C20B C21B C22B -1.2(4)
O24B C21B C22B O26B 0.5(3)
C20B C21B C22B O26B -179.1(2)
O24B C21B C22B C23B -179.2(2)
C20B C21B C22B C23B 1.2(4)
O26B C22B C23B C18B -179.4(2)
C21B C22B C23B C18B 0.2(4)
C19B C18B C23B C22B -1.5(4)
C17B C18B C23B C22B 177.2(2)
C20B C21B O24B C25B 5.1(4)
C22B C21B O24B C25B -174.4(2)
C23B C22B O26B C27B -2.0(3)
C21B C22B O26B C27B 178.4(2)
